data_1504602
loop_
_publ_author_name
'Maniam, Subashani'
'Cieslinski, Marta M.'
'Lincoln, Stephen F.'
'Onagi, Hideki'
'Steel, Peter J.'
'Willis, Anthony C.'
'Easton, Christopher J.'

_publ_section_title
;
 Molecular fibers and wires in solid-state and solution self-assemblies of
 cyclodextrin [2]rotaxanes.
;
_journal_issue 10
_journal_name_full 'Organic letters'
_journal_page_first 1885
_journal_page_last 1888
_journal_paper_doi 10.1021/ol8002145
_journal_volume 10
_journal_year 2008
_chemical_absolute_configuration rm
_chemical_formula_sum 'C68 H90 N2 O39'
_chemical_formula_weight 1559.42
_chemical_name_systematic
; 
? 
;
_space_group_IT_number 19
_symmetry_cell_setting orthorhombic
_symmetry_space_group_name_Hall 'P 2ac 2ab'
_symmetry_space_group_name_H-M 'P 21 21 21'
_atom_sites_solution_hydrogens geom
_atom_sites_solution_primary direct
_atom_sites_solution_secondary difmap
_audit_creation_method SHELXL-97
_cell_angle_alpha 90.00
_cell_angle_beta 90.00
_cell_angle_gamma 90.00
_cell_formula_units_Z 4
_cell_length_a 13.8320(3)
_cell_length_b 22.7978(5)
_cell_length_c 24.1251(5)
_cell_measurement_reflns_used 60182
_cell_measurement_temperature 200(2)
_cell_measurement_theta_max 27.485
_cell_measurement_theta_min 2.546
_cell_volume 7607.6(3)
_computing_cell_refinement 'HKL Scalepack (Otwinowski & Minor 1997)'
_computing_data_collection KappaCCD
_computing_data_reduction 'Denzo and Scalepak (Otwinowski & Minor, 1997)'
_computing_molecular_graphics xp
_computing_publication_material ciftab
_computing_structure_refinement 'SHELXL-97 (Sheldrick, 1997)'
_computing_structure_solution 'SHELXS-97 (Sheldrick, 1990)'
_diffrn_ambient_temperature 200(2)
_diffrn_measured_fraction_theta_full 0.978
_diffrn_measured_fraction_theta_max 0.978
_diffrn_measurement_device_type 'KAPPA CCD'
_diffrn_measurement_method CCD
_diffrn_radiation_monochromator graphite
_diffrn_radiation_source 'fine-focus sealed tube'
_diffrn_radiation_type MoK\a
_diffrn_radiation_wavelength 0.71073
_diffrn_reflns_av_R_equivalents 0.0381
_diffrn_reflns_av_sigmaI/netI 0.0265
_diffrn_reflns_limit_h_max 17
_diffrn_reflns_limit_h_min -16
_diffrn_reflns_limit_k_max 29
_diffrn_reflns_limit_k_min -29
_diffrn_reflns_limit_l_max 31
_diffrn_reflns_limit_l_min -31
_diffrn_reflns_number 68680
_diffrn_reflns_theta_full 27.51
_diffrn_reflns_theta_max 27.51
_diffrn_reflns_theta_min 2.69
_exptl_absorpt_coefficient_mu 0.113
_exptl_absorpt_correction_T_max 0.972
_exptl_absorpt_correction_T_min 0.952
_exptl_absorpt_correction_type integration
_exptl_absorpt_process_details 'Gaussian integration (Coppens, 1970)'
_exptl_crystal_colour colourless
_exptl_crystal_density_diffrn 1.362
_exptl_crystal_density_method 'not measured'
_exptl_crystal_description block
_exptl_crystal_F_000 3296
_exptl_crystal_size_max 0.53
_exptl_crystal_size_mid 0.51
_exptl_crystal_size_min 0.45
_refine_diff_density_max 0.773
_refine_diff_density_min -0.344
_refine_diff_density_rms 0.058
_refine_ls_abs_structure_details 'Flack H D (1983), Acta Cryst. A39, 876-881'
_refine_ls_abs_structure_Flack 0.1(5)
_refine_ls_extinction_method none
_refine_ls_goodness_of_fit_ref 1.048
_refine_ls_hydrogen_treatment constr
_refine_ls_matrix_type full
_refine_ls_number_parameters 1004
_refine_ls_number_reflns 17084
_refine_ls_number_restraints 0
_refine_ls_restrained_S_all 1.048
_refine_ls_R_factor_all 0.0593
_refine_ls_R_factor_gt 0.0546
_refine_ls_shift/su_max 0.012
_refine_ls_shift/su_mean 0.000
_refine_ls_structure_factor_coef Fsqd
_refine_ls_weighting_details 'calc w=1/[\s^2^(Fo^2^)+(0.1150P)^2^+1.9500P] where P=(Fo^2^+2Fc^2^)/3'
_refine_ls_weighting_scheme calc
_refine_ls_wR_factor_gt 0.1597
_refine_ls_wR_factor_ref 0.1662
_reflns_number_gt 15786
_reflns_number_total 17084
_reflns_threshold_expression >2sigma(I)
_cod_data_source_file ol8002145-file004.cif
_cod_data_source_block 3ce7s
_cod_depositor_comments
;
The following automatic conversions were performed:
'_atom_site_symetry_multiplicity' tag replaced with
'_atom_site_symmetry_multiplicity'.

Automatic conversion script
Id: cif_correct_tags 1440 2010-10-19 06:21:57Z saulius 

The following automatic conversions were performed:

'_symmetry_cell_setting' value 'Orthorhombic' changed to
'orthorhombic' according to
/home/saulius/struct/CIF-dictionaries/cif_core.dic dictionary named
'cif_core.dic' version 2.4.1 from 2010-06-29.

Automatic conversion script
Id: cif_fix_values 1715 2011-07-08 13:25:40Z adriana 
;
_cod_database_code 1504602

loop_
_symmetry_equiv_pos_as_xyz
'x, y, z'
'-x+1/2, -y, z+1/2'
'x+1/2, -y+1/2, -z'
'-x, y+1/2, -z+1/2'

loop_
_atom_site_label
_atom_site_type_symbol
_atom_site_fract_x
_atom_site_fract_y
_atom_site_fract_z
_atom_site_U_iso_or_equiv
_atom_site_adp_type
_atom_site_occupancy
_atom_site_symmetry_multiplicity
_atom_site_calc_flag
_atom_site_refinement_flags
_atom_site_disorder_assembly
_atom_site_disorder_group
C1A C -0.0301(2) 0.53843(13) 0.81848(11) 0.0503(7) Uani 1 1 d . . .
H1AA H -0.0738 0.5533 0.8484 0.060 Uiso 1 1 calc R . .
C2A C 0.0745(3) 0.55065(16) 0.83454(12) 0.0608(9) Uani 1 1 d . . .
H2AA H 0.0868 0.5329 0.8718 0.073 Uiso 1 1 calc R . .
C3A C 0.1437(2) 0.52338(13) 0.79344(11) 0.0475(6) Uani 1 1 d . . .
H3AA H 0.1377 0.5445 0.7573 0.057 Uiso 1 1 calc R . .
C4A C 0.1191(2) 0.45880(12) 0.78449(11) 0.0449(6) Uani 1 1 d . . .
H4AA H 0.1312 0.4361 0.8192 0.054 Uiso 1 1 calc R . .
C5A C 0.0132(2) 0.45319(11) 0.76753(13) 0.0467(6) Uani 1 1 d . . .
H5AA H 0.0027 0.4768 0.7331 0.056 Uiso 1 1 calc R . .
C6A C -0.0196(2) 0.39011(13) 0.75640(19) 0.0661(10) Uani 1 1 d . . .
H6AA H -0.0908 0.3893 0.7523 0.079 Uiso 1 1 calc R . .
H6AB H 0.0091 0.3763 0.7212 0.079 Uiso 1 1 calc R . .
O1A O -0.04530(17) 0.47794(9) 0.81147(10) 0.0590(6) Uani 1 1 d . . .
O2A O 0.0854(2) 0.61233(12) 0.83898(12) 0.0779(8) Uani 1 1 d . . .
H2AB H 0.1441 0.6206 0.8434 0.117 Uiso 1 1 calc R . .
O3A O 0.24140(18) 0.52905(12) 0.81294(11) 0.0663(6) Uani 1 1 d . . .
H3AB H 0.2767 0.5412 0.7871 0.099 Uiso 1 1 calc R . .
O4A O 0.18147(13) 0.43854(7) 0.74116(7) 0.0384(4) Uani 1 1 d . . .
O6A O 0.0080(2) 0.35200(11) 0.79975(15) 0.0861(10) Uani 1 1 d . . .
H6AC H 0.0471 0.3270 0.7876 0.129 Uiso 1 1 calc R . .
C1B C 0.22910(18) 0.38403(10) 0.74748(10) 0.0377(5) Uani 1 1 d . . .
H1BA H 0.2263 0.3715 0.7872 0.045 Uiso 1 1 calc R . .
C2B C 0.33401(19) 0.39258(11) 0.73027(10) 0.0392(5) Uani 1 1 d . . .
H2BA H 0.3684 0.3542 0.7339 0.047 Uiso 1 1 calc R . .
C3B C 0.33820(17) 0.41167(10) 0.67020(10) 0.0353(4) Uani 1 1 d . . .
H3BA H 0.3144 0.4530 0.6676 0.042 Uiso 1 1 calc R . .
C4B C 0.27725(18) 0.37338(10) 0.63194(9) 0.0355(4) Uani 1 1 d . . .
H4BA H 0.3142 0.3370 0.6224 0.043 Uiso 1 1 calc R . .
C5B C 0.17924(18) 0.35627(10) 0.65659(10) 0.0368(5) Uani 1 1 d . . .
H5BA H 0.1345 0.3906 0.6536 0.044 Uiso 1 1 calc R . .
C6B C 0.1337(2) 0.30414(11) 0.62708(13) 0.0459(6) Uani 1 1 d . . .
H6BA H 0.1343 0.3114 0.5866 0.055 Uiso 1 1 calc R . .
H6BB H 0.1729 0.2686 0.6344 0.055 Uiso 1 1 calc R . .
O1B O 0.18736(13) 0.34009(7) 0.71362(8) 0.0394(4) Uani 1 1 d . . .
O2B O 0.37975(17) 0.43415(11) 0.76593(9) 0.0572(5) Uani 1 1 d . . .
H2BB H 0.3386 0.4586 0.7771 0.086 Uiso 1 1 calc R . .
O3B O 0.43639(14) 0.40989(9) 0.65122(9) 0.0492(4) Uani 1 1 d . . .
H3BB H 0.4515 0.4426 0.6378 0.074 Uiso 1 1 calc R . .
O4B O 0.26450(14) 0.40800(7) 0.58306(7) 0.0406(4) Uani 1 1 d . . .
O6B O 0.03797(15) 0.29403(9) 0.64450(11) 0.0586(6) Uani 1 1 d . . .
H6BC H 0.0360 0.2636 0.6641 0.088 Uiso 1 1 calc R . .
C1C C 0.27544(18) 0.38218(10) 0.53031(10) 0.0372(5) Uani 1 1 d . . .
H1CA H 0.3121 0.3446 0.5342 0.045 Uiso 1 1 calc R . .
C2C C 0.33488(18) 0.42502(11) 0.49545(10) 0.0406(5) Uani 1 1 d . . .
H2CA H 0.3449 0.4068 0.4582 0.049 Uiso 1 1 calc R . .
C3C C 0.27776(17) 0.48137(10) 0.48710(9) 0.0344(4) Uani 1 1 d . . .
H3CA H 0.2672 0.5003 0.5240 0.041 Uiso 1 1 calc R . .
C4C C 0.17983(16) 0.46675(8) 0.46176(8) 0.0298(4) Uani 1 1 d . . .
H4CA H 0.1886 0.4516 0.4232 0.036 Uiso 1 1 calc R . .
C5C C 0.12616(17) 0.42147(9) 0.49683(10) 0.0341(4) Uani 1 1 d . . .
H5CA H 0.1108 0.4392 0.5337 0.041 Uiso 1 1 calc R . .
C6C C 0.0334(2) 0.40003(11) 0.47045(14) 0.0481(6) Uani 1 1 d . . .
H6CA H 0.0034 0.3700 0.4946 0.058 Uiso 1 1 calc R . .
H6CB H -0.0124 0.4332 0.4670 0.058 Uiso 1 1 calc R . .
O1C O 0.18572(14) 0.37059(7) 0.50512(7) 0.0403(4) Uani 1 1 d . . .
O2C O 0.42685(15) 0.43412(11) 0.51938(11) 0.0600(5) Uani 1 1 d . . .
H2CB H 0.4234 0.4612 0.5429 0.090 Uiso 1 1 calc R . .
O3C O 0.33177(14) 0.52043(10) 0.45291(9) 0.0509(5) Uani 1 1 d . . .
H3CB H 0.2958 0.5478 0.4421 0.076 Uiso 1 1 calc R . .
O4C O 0.12406(11) 0.51964(6) 0.46085(6) 0.0296(3) Uani 1 1 d . . .
O6C O 0.05059(17) 0.37567(8) 0.41745(10) 0.0586(6) Uani 1 1 d . . .
H6CC H 0.0260 0.3974 0.3931 0.088 Uiso 1 1 calc R . .
C1D C 0.09528(16) 0.54145(9) 0.40869(9) 0.0305(4) Uani 1 1 d . . .
H1DA H 0.1320 0.5204 0.3790 0.037 Uiso 1 1 calc R . .
C2D C 0.11948(17) 0.60653(9) 0.40591(10) 0.0355(5) Uani 1 1 d . . .
H2DA H 0.1050 0.6213 0.3678 0.043 Uiso 1 1 calc R . .
C3D C 0.05937(16) 0.64067(8) 0.44746(9) 0.0308(4) Uani 1 1 d . . .
H3DA H 0.0792 0.6294 0.4859 0.037 Uiso 1 1 calc R . .
C4D C -0.04877(15) 0.62784(9) 0.43974(8) 0.0284(4) Uani 1 1 d . . .
H4DA H -0.0720 0.6450 0.4040 0.034 Uiso 1 1 calc R . .
C5D C -0.06638(16) 0.56130(9) 0.44038(9) 0.0305(4) Uani 1 1 d . . .
H5DA H -0.0492 0.5459 0.4779 0.037 Uiso 1 1 calc R . .
C6D C -0.16922(18) 0.54317(11) 0.42705(11) 0.0406(5) Uani 1 1 d . . .
H6DA H -0.1734 0.4998 0.4272 0.049 Uiso 1 1 calc R . .
H6DB H -0.2128 0.5581 0.4564 0.049 Uiso 1 1 calc R . .
O1D O -0.00535(12) 0.53318(7) 0.39980(6) 0.0328(3) Uani 1 1 d . . .
O2D O 0.21963(13) 0.61154(7) 0.41580(10) 0.0515(5) Uani 1 1 d . . .
H2DB H 0.2374 0.6461 0.4095 0.077 Uiso 1 1 calc R . .
O3D O 0.08079(13) 0.70087(7) 0.43867(8) 0.0404(4) Uani 1 1 d . . .
H3DB H 0.0773 0.7190 0.4689 0.061 Uiso 1 1 calc R . .
O4D O -0.09726(11) 0.65534(7) 0.48571(6) 0.0303(3) Uani 1 1 d . . .
O6D O -0.20125(15) 0.56428(9) 0.37511(9) 0.0504(5) Uani 1 1 d . . .
H6DC H -0.2457 0.5889 0.3800 0.076 Uiso 1 1 calc R . .
C1E C -0.18312(15) 0.68719(9) 0.47585(8) 0.0291(4) Uani 1 1 d . . .
H1EA H -0.1896 0.6947 0.4352 0.035 Uiso 1 1 calc R . .
C2E C -0.17846(16) 0.74579(9) 0.50639(9) 0.0298(4) Uani 1 1 d . . .
H2EA H -0.2416 0.7663 0.5009 0.036 Uiso 1 1 calc R . .
C3E C -0.16552(15) 0.73473(8) 0.56800(8) 0.0279(4) Uani 1 1 d . . .
H3EA H -0.0998 0.7176 0.5739 0.034 Uiso 1 1 calc R . .
C4E C -0.24015(15) 0.69158(9) 0.59090(8) 0.0277(4) Uani 1 1 d . . .
H4EA H -0.3016 0.7129 0.5993 0.033 Uiso 1 1 calc R . .
C5E C -0.26157(16) 0.63986(9) 0.55211(8) 0.0296(4) Uani 1 1 d . . .
H5EA H -0.2103 0.6093 0.5569 0.036 Uiso 1 1 calc R . .
C6E C -0.35894(19) 0.61380(11) 0.56769(11) 0.0425(5) Uani 1 1 d . . .
H6EA H -0.3620 0.6096 0.6085 0.051 Uiso 1 1 calc R . .
H6EB H -0.4105 0.6414 0.5564 0.051 Uiso 1 1 calc R . .
O1E O -0.26624(11) 0.65647(7) 0.49486(6) 0.0309(3) Uani 1 1 d . . .
O2E O -0.10422(14) 0.78215(8) 0.48459(8) 0.0433(4) Uani 1 1 d . . .
H2EB H -0.0524 0.7757 0.5017 0.065 Uiso 1 1 calc R . .
O3E O -0.16996(13) 0.78942(6) 0.59651(7) 0.0361(3) Uani 1 1 d . . .
H3EB H -0.2131 0.8105 0.5822 0.054 Uiso 1 1 calc R . .
O4E O -0.20224(11) 0.66686(6) 0.64091(6) 0.0293(3) Uani 1 1 d . . .
O6E O -0.37720(18) 0.55913(9) 0.54348(11) 0.0615(6) Uani 1 1 d . . .
H6EC H -0.4041 0.5640 0.5126 0.092 Uiso 1 1 calc R . .
C1F C -0.24568(16) 0.67892(9) 0.69254(9) 0.0320(4) Uani 1 1 d . . .
H1FA H -0.3012 0.7063 0.6865 0.038 Uiso 1 1 calc R . .
C2F C -0.17310(19) 0.70850(10) 0.73088(9) 0.0368(5) Uani 1 1 d . . .
H2FA H -0.2072 0.7221 0.7651 0.044 Uiso 1 1 calc R . .
C3F C -0.09308(17) 0.66627(10) 0.74708(9) 0.0342(4) Uani 1 1 d . . .
H3FA H -0.0501 0.6597 0.7143 0.041 Uiso 1 1 calc R . .
C4F C -0.13226(17) 0.60750(10) 0.76647(9) 0.0331(4) Uani 1 1 d . . .
H4FA H -0.1615 0.6115 0.8042 0.040 Uiso 1 1 calc R . .
C5F C -0.20688(17) 0.58304(10) 0.72588(9) 0.0342(4) Uani 1 1 d . . .
H5FA H -0.1742 0.5746 0.6898 0.041 Uiso 1 1 calc R . .
C6F C -0.2550(2) 0.52766(12) 0.74638(12) 0.0487(6) Uani 1 1 d . . .
H6FA H -0.3089 0.5175 0.7211 0.058 Uiso 1 1 calc R . .
H6FB H -0.2076 0.4951 0.7452 0.058 Uiso 1 1 calc R . .
O1F O -0.28101(12) 0.62690(8) 0.71685(7) 0.0377(3) Uani 1 1 d . . .
O2F O -0.13537(16) 0.75788(7) 0.70243(8) 0.0468(4) Uani 1 1 d . . .
H2FB H -0.1568 0.7584 0.6699 0.070 Uiso 1 1 calc R . .
O3F O -0.03826(15) 0.69332(8) 0.79010(9) 0.0495(5) Uani 1 1 d . . .
H3FB H -0.0006 0.6686 0.8042 0.074 Uiso 1 1 calc R . .
O4F O -0.05065(13) 0.56872(7) 0.76849(6) 0.0365(3) Uani 1 1 d . . .
O6F O -0.29184(17) 0.53291(10) 0.80177(9) 0.0584(5) Uani 1 1 d . . .
H6FC H -0.3502 0.5430 0.8006 0.088 Uiso 1 1 calc R . .
O1 O 0.18684(15) 0.73212(8) 0.61953(8) 0.0455(4) Uani 1 1 d . . .
O2 O -0.35803(16) 0.23372(9) 0.58480(14) 0.0683(7) Uani 1 1 d . . .
N1 N 0.27245(15) 0.68623(9) 0.68560(9) 0.0382(4) Uani 1 1 d . . .
H1B H 0.2876 0.6530 0.7019 0.046 Uiso 1 1 calc R . .
N2 N -0.48041(16) 0.29511(9) 0.60073(12) 0.0464(5) Uani 1 1 d . . .
H2B H -0.4974 0.3307 0.6110 0.056 Uiso 1 1 calc R . .
C1 C -0.02752(16) 0.47971(10) 0.61268(10) 0.0331(4) Uani 1 1 d . . .
H1A H 0.0026 0.4431 0.6200 0.040 Uiso 1 1 calc R . .
C2 C -0.12077(18) 0.47853(10) 0.59916(12) 0.0407(5) Uani 1 1 d . . .
H2A H -0.1488 0.5151 0.5892 0.049 Uiso 1 1 calc R . .
C11 C 0.03321(15) 0.53222(9) 0.61728(9) 0.0297(4) Uani 1 1 d . . .
C12 C -0.00137(18) 0.58850(11) 0.60729(12) 0.0414(5) Uani 1 1 d . . .
H12A H -0.0658 0.5936 0.5946 0.050 Uiso 1 1 calc R . .
C13 C 0.05639(18) 0.63716(10) 0.61555(12) 0.0408(5) Uani 1 1 d . . .
H13A H 0.0313 0.6751 0.6081 0.049 Uiso 1 1 calc R . .
C14 C 0.15091(15) 0.63126(9) 0.63472(9) 0.0313(4) Uani 1 1 d . . .
C15 C 0.18692(17) 0.57523(10) 0.64380(12) 0.0410(5) Uani 1 1 d . . .
H15A H 0.2516 0.5702 0.6561 0.049 Uiso 1 1 calc R . .
C16 C 0.12913(18) 0.52688(10) 0.63499(12) 0.0415(5) Uani 1 1 d . . .
H16A H 0.1552 0.4889 0.6411 0.050 Uiso 1 1 calc R . .
C17 C 0.20580(16) 0.68676(10) 0.64532(9) 0.0334(4) Uani 1 1 d . . .
C21 C -0.18602(17) 0.42703(10) 0.59773(11) 0.0396(5) Uani 1 1 d . . .
C22 C -0.15713(17) 0.37064(11) 0.61198(11) 0.0398(5) Uani 1 1 d . . .
H22A H -0.0920 0.3635 0.6225 0.048 Uiso 1 1 calc R . .
C23 C -0.22274(19) 0.32486(10) 0.61090(11) 0.0406(5) Uani 1 1 d . . .
H23A H -0.2021 0.2864 0.6204 0.049 Uiso 1 1 calc R . .
C24 C -0.31854(18) 0.33441(10) 0.59607(11) 0.0397(5) Uani 1 1 d . . .
C25 C -0.3466(2) 0.38992(13) 0.58117(18) 0.0607(9) Uani 1 1 d . . .
H25A H -0.4118 0.3971 0.5709 0.073 Uiso 1 1 calc R . .
C26 C -0.2802(2) 0.43567(12) 0.58106(18) 0.0642(9) Uani 1 1 d . . .
H26A H -0.3001 0.4736 0.5693 0.077 Uiso 1 1 calc R . .
C27 C -0.38675(18) 0.28356(11) 0.59376(12) 0.0423(5) Uani 1 1 d . . .
C31 C 0.31947(18) 0.73973(11) 0.70246(10) 0.0381(5) Uani 1 1 d . . .
C32 C 0.2675(2) 0.77882(12) 0.73539(11) 0.0459(6) Uani 1 1 d . . .
C33 C 0.3129(3) 0.83133(13) 0.74972(13) 0.0556(7) Uani 1 1 d . . .
H33A H 0.2797 0.8587 0.7725 0.067 Uiso 1 1 calc R . .
C34 C 0.4047(3) 0.84422(14) 0.73144(12) 0.0545(7) Uani 1 1 d . . .
H34A H 0.4334 0.8809 0.7404 0.065 Uiso 1 1 calc R . .
C35 C 0.4553(2) 0.80385(14) 0.70003(11) 0.0500(7) Uani 1 1 d . . .
H35A H 0.5194 0.8126 0.6885 0.060 Uiso 1 1 calc R . .
C36 C 0.41363(19) 0.75032(12) 0.68498(10) 0.0408(5) Uani 1 1 d . . .
C37 C 0.1671(3) 0.76385(15) 0.75492(15) 0.0591(7) Uani 1 1 d . . .
H37A H 0.1248 0.7581 0.7228 0.089 Uiso 1 1 calc R . .
H37B H 0.1421 0.7960 0.7778 0.089 Uiso 1 1 calc R . .
H37C H 0.1692 0.7277 0.7769 0.089 Uiso 1 1 calc R . .
C38 C 0.4699(2) 0.70592(16) 0.65250(12) 0.0536(7) Uani 1 1 d . . .
H38A H 0.4282 0.6886 0.6241 0.080 Uiso 1 1 calc R . .
H38B H 0.4931 0.6751 0.6775 0.080 Uiso 1 1 calc R . .
H38C H 0.5252 0.7251 0.6347 0.080 Uiso 1 1 calc R . .
C41 C -0.55521(17) 0.25201(10) 0.59215(11) 0.0374(5) Uani 1 1 d . . .
C42 C -0.5899(2) 0.24282(12) 0.53805(12) 0.0481(6) Uani 1 1 d . . .
C43 C -0.6671(3) 0.20266(16) 0.53217(15) 0.0629(8) Uani 1 1 d . . .
H43A H -0.6940 0.1960 0.4965 0.076 Uiso 1 1 calc R . .
C44 C -0.7041(2) 0.17300(15) 0.57721(17) 0.0611(8) Uani 1 1 d . . .
H44A H -0.7564 0.1465 0.5723 0.073 Uiso 1 1 calc R . .
C45 C -0.6664(2) 0.18133(12) 0.62867(14) 0.0498(6) Uani 1 1 d . . .
H45A H -0.6913 0.1598 0.6592 0.060 Uiso 1 1 calc R . .
C46 C -0.59097(17) 0.22147(10) 0.63698(11) 0.0399(5) Uani 1 1 d . . .
C47 C -0.5453(4) 0.27209(18) 0.48892(15) 0.0758(11) Uani 1 1 d . . .
H47A H -0.5381 0.3141 0.4964 0.114 Uiso 1 1 calc R . .
H47B H -0.5869 0.2665 0.4565 0.114 Uiso 1 1 calc R . .
H47C H -0.4816 0.2548 0.4817 0.114 Uiso 1 1 calc R . .
C48 C -0.5491(3) 0.22867(17) 0.69453(14) 0.0637(8) Uani 1 1 d . . .
H48A H -0.5446 0.2705 0.7035 0.096 Uiso 1 1 calc R . .
H48B H -0.4845 0.2111 0.6958 0.096 Uiso 1 1 calc R . .
H48C H -0.5911 0.2091 0.7215 0.096 Uiso 1 1 calc R . .
O51 O 0.65021(17) 0.64600(10) 0.36845(10) 0.0570(5) Uani 1 1 d . A 1
O52 O 0.51892(18) 0.56547(11) 0.82644(9) 0.0587(5) Uani 1 1 d . B 2
O53 O 0.07253(16) 0.76892(10) 0.53392(9) 0.0573(5) Uani 1 1 d . C 2
O54 O 0.3600(4) 0.60414(15) 0.54858(13) 0.1132(15) Uani 1 1 d . D 2
O55 O 0.4634(3) 0.52705(16) 0.6106(3) 0.147(2) Uani 1 1 d . E 2
O56 O 0.5352(4) 0.5701(4) 0.44531(18) 0.091(2) Uani 0.50 1 d P F 2
O57 O 0.3858(9) 0.5759(6) 0.7393(6) 0.279(11) Uani 0.50 1 d P G 2
O58 O 0.2419(6) 0.6546(3) 0.8678(4) 0.097(2) Uani 0.50 1 d P H 1
O59 O 0.2787(5) 0.6557(3) 0.8284(6) 0.115(3) Uani 0.50 1 d P I 2

loop_
_atom_site_aniso_label
_atom_site_aniso_U_11
_atom_site_aniso_U_22
_atom_site_aniso_U_33
_atom_site_aniso_U_23
_atom_site_aniso_U_13
_atom_site_aniso_U_12
C1A 0.0635(17) 0.0534(15) 0.0340(11) 0.0101(11) 0.0134(11) 0.0254(13)
C2A 0.077(2) 0.0669(19) 0.0389(13) -0.0105(12) -0.0126(13) 0.0365(17)
C3A 0.0520(15) 0.0493(14) 0.0414(12) -0.0024(11) -0.0112(11) 0.0166(12)
C4A 0.0519(14) 0.0443(13) 0.0386(11) 0.0103(10) 0.0126(11) 0.0185(11)
C5A 0.0452(13) 0.0361(12) 0.0588(15) 0.0091(11) 0.0181(12) 0.0114(10)
C6A 0.0492(16) 0.0382(14) 0.111(3) 0.0082(16) 0.0257(18) 0.0069(12)
O1A 0.0630(13) 0.0466(10) 0.0674(13) 0.0228(9) 0.0328(11) 0.0213(10)
O2A 0.0866(18) 0.0641(14) 0.0831(17) -0.0344(13) -0.0335(15) 0.0314(13)
O3A 0.0554(13) 0.0753(15) 0.0682(14) -0.0115(12) -0.0228(11) 0.0181(12)
O4A 0.0443(9) 0.0342(8) 0.0368(8) 0.0067(6) 0.0063(7) 0.0129(7)
O6A 0.0783(17) 0.0459(12) 0.134(3) 0.0362(15) 0.0540(18) 0.0246(11)
C1B 0.0424(12) 0.0352(11) 0.0355(10) 0.0094(9) 0.0035(9) 0.0113(9)
C2B 0.0414(12) 0.0368(11) 0.0393(11) 0.0038(9) -0.0032(9) 0.0087(9)
C3B 0.0321(10) 0.0353(10) 0.0384(10) 0.0028(9) 0.0019(8) 0.0054(8)
C4B 0.0409(11) 0.0287(9) 0.0369(10) 0.0060(8) -0.0014(9) 0.0088(8)
C5B 0.0367(11) 0.0287(10) 0.0451(12) 0.0069(8) -0.0033(9) 0.0052(8)
C6B 0.0464(14) 0.0321(11) 0.0592(15) 0.0047(10) -0.0064(12) -0.0031(10)
O1B 0.0419(9) 0.0316(8) 0.0448(9) 0.0119(6) 0.0043(7) 0.0045(7)
O2B 0.0600(12) 0.0650(13) 0.0465(10) -0.0039(9) -0.0158(9) 0.0001(10)
O3B 0.0353(9) 0.0502(10) 0.0620(11) -0.0021(9) 0.0128(8) 0.0000(8)
O4B 0.0597(11) 0.0293(7) 0.0329(8) 0.0033(6) -0.0015(7) 0.0120(7)
O6B 0.0437(10) 0.0418(10) 0.0903(16) 0.0162(10) -0.0103(10) -0.0005(8)
C1C 0.0438(12) 0.0328(10) 0.0351(10) 0.0001(8) 0.0011(9) 0.0124(9)
C2C 0.0352(11) 0.0454(13) 0.0412(11) 0.0035(10) 0.0011(9) 0.0095(10)
C3C 0.0352(11) 0.0328(10) 0.0352(10) 0.0031(8) 0.0011(9) -0.0014(8)
C4C 0.0351(10) 0.0236(8) 0.0308(9) -0.0016(7) 0.0002(8) 0.0037(8)
C5C 0.0373(11) 0.0222(9) 0.0428(11) 0.0033(8) -0.0019(9) 0.0027(8)
C6C 0.0397(13) 0.0300(11) 0.0746(18) 0.0069(11) -0.0066(12) -0.0052(9)
O1C 0.0491(10) 0.0240(7) 0.0477(9) 0.0039(6) -0.0063(8) 0.0051(7)
O2C 0.0368(10) 0.0699(14) 0.0734(14) 0.0063(11) -0.0128(9) 0.0080(9)
O3C 0.0348(9) 0.0574(11) 0.0604(11) 0.0210(9) 0.0030(8) -0.0051(8)
O4C 0.0382(8) 0.0209(6) 0.0296(7) -0.0008(5) 0.0016(6) 0.0035(6)
O6C 0.0647(13) 0.0319(9) 0.0791(14) -0.0076(9) -0.0324(11) 0.0018(9)
C1D 0.0345(10) 0.0265(9) 0.0305(9) 0.0008(7) 0.0053(8) 0.0046(8)
C2D 0.0390(11) 0.0252(9) 0.0424(11) 0.0077(8) 0.0097(9) 0.0032(8)
C3D 0.0340(10) 0.0215(9) 0.0368(10) 0.0018(7) 0.0011(8) 0.0016(7)
C4D 0.0346(10) 0.0241(8) 0.0265(8) -0.0010(7) 0.0016(7) 0.0022(7)
C5D 0.0354(10) 0.0255(9) 0.0307(9) -0.0028(7) 0.0021(8) -0.0003(8)
C6D 0.0362(11) 0.0352(11) 0.0504(13) -0.0096(10) 0.0028(10) -0.0044(9)
O1D 0.0371(8) 0.0288(7) 0.0324(7) -0.0057(6) -0.0005(6) 0.0047(6)
O2D 0.0359(9) 0.0257(7) 0.0929(15) 0.0115(9) 0.0190(9) 0.0025(6)
O3D 0.0439(9) 0.0227(7) 0.0545(10) 0.0002(6) 0.0049(8) -0.0010(6)
O4D 0.0301(7) 0.0332(7) 0.0275(7) -0.0033(6) -0.0028(6) 0.0087(6)
O6D 0.0446(10) 0.0448(9) 0.0618(11) -0.0131(9) -0.0161(9) 0.0076(8)
C1E 0.0280(9) 0.0276(9) 0.0318(9) 0.0013(7) -0.0013(7) 0.0052(7)
C2E 0.0310(10) 0.0248(9) 0.0337(9) 0.0022(7) 0.0033(8) 0.0005(7)
C3E 0.0287(9) 0.0220(8) 0.0332(9) -0.0012(7) -0.0019(7) 0.0024(7)
C4E 0.0269(9) 0.0243(8) 0.0318(9) 0.0004(7) -0.0010(7) 0.0028(7)
C5E 0.0325(10) 0.0253(9) 0.0311(9) 0.0023(7) -0.0044(8) -0.0007(7)
C6E 0.0393(12) 0.0388(12) 0.0495(13) 0.0077(10) -0.0032(10) -0.0110(10)
O1E 0.0308(7) 0.0306(7) 0.0312(7) 0.0009(6) -0.0057(6) -0.0007(6)
O2E 0.0471(10) 0.0382(9) 0.0445(9) 0.0050(7) 0.0078(7) -0.0101(7)
O3E 0.0481(9) 0.0217(6) 0.0384(8) -0.0032(6) -0.0034(7) 0.0019(6)
O4E 0.0301(7) 0.0293(7) 0.0284(7) 0.0015(5) 0.0026(6) 0.0054(5)
O6E 0.0593(13) 0.0390(10) 0.0861(16) -0.0043(10) -0.0041(12) -0.0117(9)
C1F 0.0311(10) 0.0328(10) 0.0321(9) -0.0006(8) 0.0070(8) 0.0065(8)
C2F 0.0460(13) 0.0302(10) 0.0343(10) -0.0038(8) -0.0002(9) 0.0072(9)
C3F 0.0368(11) 0.0311(10) 0.0346(10) -0.0049(8) -0.0013(8) 0.0027(8)
C4F 0.0358(11) 0.0329(10) 0.0306(9) 0.0005(8) 0.0058(8) 0.0063(8)
C5F 0.0369(11) 0.0329(10) 0.0329(10) 0.0020(8) 0.0064(8) 0.0000(8)
C6F 0.0548(15) 0.0412(13) 0.0500(14) 0.0091(11) 0.0074(12) -0.0069(11)
O1F 0.0325(8) 0.0422(9) 0.0384(8) 0.0057(7) 0.0071(6) 0.0024(7)
O2F 0.0663(12) 0.0281(8) 0.0460(9) -0.0026(7) -0.0120(9) -0.0049(8)
O3F 0.0544(11) 0.0396(9) 0.0546(10) -0.0113(8) -0.0179(9) 0.0048(8)
O4F 0.0430(9) 0.0357(8) 0.0309(7) 0.0041(6) 0.0066(6) 0.0115(7)
O6F 0.0557(12) 0.0621(13) 0.0575(12) 0.0250(10) 0.0173(10) 0.0026(10)
O1 0.0524(10) 0.0330(8) 0.0510(10) 0.0090(7) -0.0163(8) -0.0069(7)
O2 0.0416(10) 0.0317(9) 0.131(2) -0.0180(11) 0.0138(12) 0.0005(8)
N1 0.0387(10) 0.0348(9) 0.0410(10) 0.0045(8) -0.0083(8) -0.0061(8)
N2 0.0345(10) 0.0286(9) 0.0762(15) -0.0095(10) 0.0098(10) -0.0028(8)
C1 0.0324(10) 0.0267(9) 0.0401(11) 0.0006(8) 0.0022(8) 0.0005(8)
C2 0.0356(11) 0.0290(10) 0.0573(14) 0.0053(10) -0.0027(10) -0.0021(9)
C11 0.0275(9) 0.0289(10) 0.0327(9) 0.0011(7) 0.0000(7) -0.0007(8)
C12 0.0312(11) 0.0340(11) 0.0591(14) 0.0029(10) -0.0107(10) 0.0020(9)
C13 0.0353(11) 0.0301(10) 0.0571(14) 0.0044(10) -0.0096(10) 0.0038(9)
C14 0.0289(10) 0.0303(9) 0.0346(10) 0.0014(8) -0.0002(8) -0.0008(8)
C15 0.0279(10) 0.0358(11) 0.0593(14) 0.0035(10) -0.0112(10) 0.0000(9)
C16 0.0321(11) 0.0302(10) 0.0622(15) 0.0060(10) -0.0074(10) 0.0025(9)
C17 0.0332(10) 0.0310(10) 0.0361(10) 0.0015(8) -0.0003(8) -0.0015(8)
C21 0.0334(11) 0.0322(11) 0.0532(13) 0.0019(9) 0.0016(10) -0.0028(9)
C22 0.0320(11) 0.0351(11) 0.0522(13) 0.0030(10) -0.0017(9) 0.0014(9)
C23 0.0401(12) 0.0293(10) 0.0522(13) 0.0018(9) 0.0040(10) 0.0004(9)
C24 0.0331(11) 0.0308(10) 0.0551(14) -0.0032(9) 0.0055(10) -0.0033(9)
C25 0.0327(12) 0.0383(13) 0.111(3) 0.0118(15) -0.0104(15) -0.0040(10)
C26 0.0415(14) 0.0322(12) 0.119(3) 0.0183(15) -0.0142(17) -0.0033(11)
C27 0.0364(12) 0.0298(10) 0.0607(15) -0.0057(10) 0.0081(11) -0.0028(9)
C31 0.0399(12) 0.0395(11) 0.0350(10) 0.0054(9) -0.0065(9) -0.0089(10)
C32 0.0484(14) 0.0455(13) 0.0439(12) -0.0012(10) -0.0022(11) -0.0096(11)
C33 0.0709(19) 0.0459(14) 0.0501(14) -0.0044(12) -0.0043(14) -0.0104(14)
C34 0.0695(19) 0.0468(14) 0.0472(14) 0.0058(11) -0.0147(13) -0.0221(14)
C35 0.0498(15) 0.0585(16) 0.0417(12) 0.0132(12) -0.0082(11) -0.0236(13)
C36 0.0393(12) 0.0488(13) 0.0344(10) 0.0113(10) -0.0075(9) -0.0121(10)
C37 0.0580(18) 0.0585(17) 0.0608(17) -0.0113(14) 0.0167(14) -0.0075(14)
C38 0.0422(14) 0.075(2) 0.0438(13) 0.0027(13) -0.0030(11) -0.0051(13)
C41 0.0307(10) 0.0272(10) 0.0544(13) -0.0069(9) 0.0036(9) 0.0003(8)
C42 0.0512(15) 0.0402(12) 0.0529(14) -0.0055(11) -0.0001(12) 0.0121(11)
C43 0.0566(18) 0.0683(19) 0.0639(18) -0.0240(16) -0.0169(15) 0.0059(15)
C44 0.0397(14) 0.0532(16) 0.090(2) -0.0217(16) -0.0015(15) -0.0090(12)
C45 0.0376(12) 0.0371(12) 0.0745(18) -0.0056(12) 0.0127(12) -0.0044(10)
C46 0.0340(11) 0.0332(11) 0.0524(13) -0.0074(10) 0.0050(10) 0.0028(9)
C47 0.104(3) 0.070(2) 0.0543(17) 0.0045(16) 0.0179(19) 0.030(2)
C48 0.074(2) 0.0658(19) 0.0513(16) -0.0063(15) 0.0019(15) 0.0034(17)
O51 0.0578(12) 0.0508(11) 0.0623(12) -0.0015(9) -0.0121(10) 0.0067(9)
O52 0.0648(13) 0.0572(12) 0.0542(11) 0.0107(10) 0.0097(10) -0.0030(10)
O53 0.0529(12) 0.0602(12) 0.0590(12) 0.0104(10) -0.0107(9) -0.0159(10)
O54 0.198(4) 0.0767(19) 0.0647(16) -0.0021(14) 0.007(2) -0.069(2)
O55 0.081(2) 0.072(2) 0.287(7) 0.044(3) 0.061(3) -0.0174(17)
O56 0.056(3) 0.180(7) 0.037(2) -0.001(3) -0.0033(19) -0.045(4)
O57 0.221(11) 0.340(16) 0.276(13) 0.264(14) -0.223(11) -0.244(12)
O58 0.092(5) 0.062(3) 0.138(7) -0.002(4) -0.017(5) -0.021(3)
O59 0.070(4) 0.055(3) 0.220(11) 0.035(5) 0.012(5) 0.002(3)

loop_
_atom_type_symbol
_atom_type_description
_atom_type_scat_dispersion_real
_atom_type_scat_dispersion_imag
_atom_type_scat_source
C C 0.0033 0.0016 'International Tables Vol C Tables 4.2.6.8 and 6.1.1.4'
H H 0.0000 0.0000 'International Tables Vol C Tables 4.2.6.8 and 6.1.1.4'
N N 0.0061 0.0033 'International Tables Vol C Tables 4.2.6.8 and 6.1.1.4'
O O 0.0106 0.0060 'International Tables Vol C Tables 4.2.6.8 and 6.1.1.4'

loop_
_geom_angle_atom_site_label_1
_geom_angle_atom_site_label_2
_geom_angle_atom_site_label_3
_geom_angle
O1A C1A O4F 110.2(2)
O1A C1A C2A 110.6(2)
O4F C1A C2A 108.5(3)
O1A C1A H1AA 109.2
O4F C1A H1AA 109.2
C2A C1A H1AA 109.2
O2A C2A C3A 113.0(3)
O2A C2A C1A 107.5(2)
C3A C2A C1A 111.1(2)
O2A C2A H2AA 108.4
C3A C2A H2AA 108.4
C1A C2A H2AA 108.4
O3A C3A C2A 110.1(2)
O3A C3A C4A 110.1(2)
C2A C3A C4A 110.3(3)
O3A C3A H3AA 108.8
C2A C3A H3AA 108.8
C4A C3A H3AA 108.8
O4A C4A C5A 110.8(2)
O4A C4A C3A 106.2(2)
C5A C4A C3A 109.5(2)
O4A C4A H4AA 110.1
C5A C4A H4AA 110.1
C3A C4A H4AA 110.1
O1A C5A C4A 107.9(2)
O1A C5A C6A 109.2(2)
C4A C5A C6A 114.2(2)
O1A C5A H5AA 108.5
C4A C5A H5AA 108.5
C6A C5A H5AA 108.5
O6A C6A C5A 111.6(4)
O6A C6A H6AA 109.3
C5A C6A H6AA 109.3
O6A C6A H6AB 109.3
C5A C6A H6AB 109.3
H6AA C6A H6AB 108.0
C1A O1A C5A 112.8(2)
C2A O2A H2AB 109.5
C3A O3A H3AB 109.5
C1B O4A C4A 119.04(17)
C6A O6A H6AC 109.5
O4A C1B O1B 111.69(19)
O4A C1B C2B 107.59(19)
O1B C1B C2B 108.79(19)
O4A C1B H1BA 109.6
O1B C1B H1BA 109.6
C2B C1B H1BA 109.6
O2B C2B C3B 111.7(2)
O2B C2B C1B 110.1(2)
C3B C2B C1B 109.53(19)
O2B C2B H2BA 108.5
C3B C2B H2BA 108.5
C1B C2B H2BA 108.5
O3B C3B C2B 109.5(2)
O3B C3B C4B 108.32(19)
C2B C3B C4B 113.2(2)
O3B C3B H3BA 108.6
C2B C3B H3BA 108.6
C4B C3B H3BA 108.6
O4B C4B C3B 104.57(18)
O4B C4B C5B 110.59(19)
C3B C4B C5B 113.60(19)
O4B C4B H4BA 109.3
C3B C4B H4BA 109.3
C5B C4B H4BA 109.3
O1B C5B C6B 106.34(19)
O1B C5B C4B 111.73(19)
C6B C5B C4B 112.6(2)
O1B C5B H5BA 108.7
C6B C5B H5BA 108.7
C4B C5B H5BA 108.7
O6B C6B C5B 112.2(2)
O6B C6B H6BA 109.2
C5B C6B H6BA 109.2
O6B C6B H6BB 109.2
C5B C6B H6BB 109.2
H6BA C6B H6BB 107.9
C1B O1B C5B 113.89(17)
C2B O2B H2BB 109.5
C3B O3B H3BB 109.5
C1C O4B C4B 120.05(17)
C6B O6B H6BC 109.5
O1C C1C O4B 111.9(2)
O1C C1C C2C 110.90(19)
O4B C1C C2C 106.7(2)
O1C C1C H1CA 109.1
O4B C1C H1CA 109.1
C2C C1C H1CA 109.1
O2C C2C C3C 113.4(2)
O2C C2C C1C 110.7(2)
C3C C2C C1C 109.45(19)
O2C C2C H2CA 107.7
C3C C2C H2CA 107.7
C1C C2C H2CA 107.7
O3C C3C C2C 109.4(2)
O3C C3C C4C 111.75(18)
C2C C3C C4C 109.28(19)
O3C C3C H3CA 108.8
C2C C3C H3CA 108.8
C4C C3C H3CA 108.8
O4C C4C C3C 107.52(16)
O4C C4C C5C 108.41(17)
C3C C4C C5C 110.96(17)
O4C C4C H4CA 110.0
C3C C4C H4CA 110.0
C5C C4C H4CA 110.0
O1C C5C C6C 106.49(18)
O1C C5C C4C 110.12(18)
C6C C5C C4C 113.4(2)
O1C C5C H5CA 108.9
C6C C5C H5CA 108.9
C4C C5C H5CA 108.9
O6C C6C C5C 111.4(2)
O6C C6C H6CA 109.4
C5C C6C H6CA 109.4
O6C C6C H6CB 109.4
C5C C6C H6CB 109.4
H6CA C6C H6CB 108.0
C1C O1C C5C 114.47(17)
C2C O2C H2CB 109.5
C3C O3C H3CB 109.5
C1D O4C C4C 117.57(15)
C6C O6C H6CC 109.5
O4C C1D O1D 111.37(17)
O4C C1D C2D 108.72(18)
O1D C1D C2D 109.77(17)
O4C C1D H1DA 109.0
O1D C1D H1DA 109.0
C2D C1D H1DA 109.0
O2D C2D C3D 112.6(2)
O2D C2D C1D 106.71(18)
C3D C2D C1D 110.51(17)
O2D C2D H2DA 109.0
C3D C2D H2DA 109.0
C1D C2D H2DA 109.0
O3D C3D C2D 106.43(17)
O3D C3D C4D 111.67(17)
C2D C3D C4D 110.86(18)
O3D C3D H3DA 109.3
C2D C3D H3DA 109.3
C4D C3D H3DA 109.3
O4D C4D C3D 106.11(16)
O4D C4D C5D 110.39(16)
C3D C4D C5D 109.96(17)
O4D C4D H4DA 110.1
C3D C4D H4DA 110.1
C5D C4D H4DA 110.1
O1D C5D C6D 106.49(17)
O1D C5D C4D 109.83(17)
C6D C5D C4D 114.58(19)
O1D C5D H5DA 108.6
C6D C5D H5DA 108.6
C4D C5D H5DA 108.6
O6D C6D C5D 112.9(2)
O6D C6D H6DA 109.0
C5D C6D H6DA 109.0
O6D C6D H6DB 109.0
C5D C6D H6DB 109.0
H6DA C6D H6DB 107.8
C1D O1D C5D 114.31(16)
C2D O2D H2DB 109.5
C3D O3D H3DB 109.5
C1E O4D C4D 119.08(15)
C6D O6D H6DC 109.5
O4D C1E O1E 111.86(16)
O4D C1E C2E 109.45(17)
O1E C1E C2E 108.01(16)
O4D C1E H1EA 109.2
O1E C1E H1EA 109.2
C2E C1E H1EA 109.2
O2E C2E C3E 111.97(18)
O2E C2E C1E 111.24(17)
C3E C2E C1E 109.41(16)
O2E C2E H2EA 108.0
C3E C2E H2EA 108.0
C1E C2E H2EA 108.0
O3E C3E C2E 108.79(16)
O3E C3E C4E 111.06(16)
C2E C3E C4E 112.39(17)
O3E C3E H3EA 108.2
C2E C3E H3EA 108.2
C4E C3E H3EA 108.2
O4E C4E C3E 108.09(16)
O4E C4E C5E 106.40(15)
C3E C4E C5E 113.85(17)
O4E C4E H4EA 109.5
C3E C4E H4EA 109.5
C5E C4E H4EA 109.5
O1E C5E C6E 107.56(17)
O1E C5E C4E 113.16(16)
C6E C5E C4E 108.71(19)
O1E C5E H5EA 109.1
C6E C5E H5EA 109.1
C4E C5E H5EA 109.1
O6E C6E C5E 113.9(2)
O6E C6E H6EA 108.8
C5E C6E H6EA 108.8
O6E C6E H6EB 108.8
C5E C6E H6EB 108.8
H6EA C6E H6EB 107.7
C1E O1E C5E 113.85(16)
C2E O2E H2EB 109.5
C3E O3E H3EB 109.5
C1F O4E C4E 120.78(15)
C6E O6E H6EC 109.5
O4E C1F O1F 110.54(17)
O4E C1F C2F 110.01(18)
O1F C1F C2F 110.39(18)
O4E C1F H1FA 108.6
O1F C1F H1FA 108.6
C2F C1F H1FA 108.6
O2F C2F C3F 111.1(2)
O2F C2F C1F 107.47(18)
C3F C2F C1F 110.87(18)
O2F C2F H2FA 109.1
C3F C2F H2FA 109.1
C1F C2F H2FA 109.1
O3F C3F C2F 107.52(18)
O3F C3F C4F 110.31(19)
C2F C3F C4F 112.2(2)
O3F C3F H3FA 108.9
C2F C3F H3FA 108.9
C4F C3F H3FA 108.9
O4F C4F C3F 105.87(18)
O4F C4F C5F 109.16(18)
C3F C4F C5F 111.44(18)
O4F C4F H4FA 110.1
C3F C4F H4FA 110.1
C5F C4F H4FA 110.1
O1F C5F C6F 108.3(2)
O1F C5F C4F 108.82(18)
C6F C5F C4F 113.1(2)
O1F C5F H5FA 108.8
C6F C5F H5FA 108.8
C4F C5F H5FA 108.8
O6F C6F C5F 113.1(2)
O6F C6F H6FA 109.0
C5F C6F H6FA 109.0
O6F C6F H6FB 109.0
C5F C6F H6FB 109.0
H6FA C6F H6FB 107.8
C1F O1F C5F 113.43(17)
C2F O2F H2FB 109.5
C3F O3F H3FB 109.5
C1A O4F C4F 119.10(17)
C6F O6F H6FC 109.5
C17 N1 C31 120.5(2)
C17 N1 H1B 119.7
C31 N1 H1B 119.7
C27 N2 C41 123.0(2)
C27 N2 H2B 118.5
C41 N2 H2B 118.5
C2 C1 C11 126.2(2)
C2 C1 H1A 116.9
C11 C1 H1A 116.9
C1 C2 C21 127.8(2)
C1 C2 H2A 116.1
C21 C2 H2A 116.1
C12 C11 C16 117.4(2)
C12 C11 C1 122.9(2)
C16 C11 C1 119.7(2)
C13 C12 C11 121.1(2)
C13 C12 H12A 119.4
C11 C12 H12A 119.4
C12 C13 C14 120.9(2)
C12 C13 H13A 119.6
C14 C13 H13A 119.6
C15 C14 C13 118.5(2)
C15 C14 C17 124.6(2)
C13 C14 C17 116.8(2)
C16 C15 C14 120.2(2)
C16 C15 H15A 119.9
C14 C15 H15A 119.9
C15 C16 C11 121.8(2)
C15 C16 H16A 119.1
C11 C16 H16A 119.1
O1 C17 N1 121.3(2)
O1 C17 C14 120.9(2)
N1 C17 C14 117.73(19)
C26 C21 C22 118.5(2)
C26 C21 C2 118.0(2)
C22 C21 C2 123.5(2)
C23 C22 C21 120.3(2)
C23 C22 H22A 119.8
C21 C22 H22A 119.8
C22 C23 C24 120.8(2)
C22 C23 H23A 119.6
C24 C23 H23A 119.6
C25 C24 C23 118.8(2)
C25 C24 C27 121.8(2)
C23 C24 C27 119.3(2)
C24 C25 C26 120.4(3)
C24 C25 H25A 119.8
C26 C25 H25A 119.8
C21 C26 C25 121.2(3)
C21 C26 H26A 119.4
C25 C26 H26A 119.4
O2 C27 N2 121.4(2)
O2 C27 C24 121.5(2)
N2 C27 C24 117.1(2)
C36 C31 C32 123.0(2)
C36 C31 N1 119.0(2)
C32 C31 N1 118.0(2)
C31 C32 C33 117.3(3)
C31 C32 C37 120.6(2)
C33 C32 C37 122.1(3)
C34 C33 C32 121.2(3)
C34 C33 H33A 119.4
C32 C33 H33A 119.4
C33 C34 C35 120.1(3)
C33 C34 H34A 120.0
C35 C34 H34A 120.0
C34 C35 C36 121.0(3)
C34 C35 H35A 119.5
C36 C35 H35A 119.5
C31 C36 C35 117.3(3)
C31 C36 C38 121.9(2)
C35 C36 C38 120.8(3)
C32 C37 H37A 109.5
C32 C37 H37B 109.5
H37A C37 H37B 109.5
C32 C37 H37C 109.5
H37A C37 H37C 109.5
H37B C37 H37C 109.5
C36 C38 H38A 109.5
C36 C38 H38B 109.5
H38A C38 H38B 109.5
C36 C38 H38C 109.5
H38A C38 H38C 109.5
H38B C38 H38C 109.5
C46 C41 C42 122.1(2)
C46 C41 N2 119.3(2)
C42 C41 N2 118.7(2)
C41 C42 C43 116.6(3)
C41 C42 C47 121.9(3)
C43 C42 C47 121.4(3)
C44 C43 C42 121.3(3)
C44 C43 H43A 119.4
C42 C43 H43A 119.4
C45 C44 C43 120.6(3)
C45 C44 H44A 119.7
C43 C44 H44A 119.7
C44 C45 C46 120.5(3)
C44 C45 H45A 119.8
C46 C45 H45A 119.8
C41 C46 C45 119.0(3)
C41 C46 C48 121.9(3)
C45 C46 C48 119.1(3)
C42 C47 H47A 109.5
C42 C47 H47B 109.5
H47A C47 H47B 109.5
C42 C47 H47C 109.5
H47A C47 H47C 109.5
H47B C47 H47C 109.5
C46 C48 H48A 109.5
C46 C48 H48B 109.5
H48A C48 H48B 109.5
C46 C48 H48C 109.5
H48A C48 H48C 109.5
H48B C48 H48C 109.5

loop_
_geom_bond_atom_site_label_1
_geom_bond_atom_site_label_2
_geom_bond_distance
C1A O1A 1.405(4)
C1A O4F 1.418(3)
C1A C2A 1.524(5)
C1A H1AA 1.0000
C2A O2A 1.418(5)
C2A C3A 1.512(4)
C2A H2AA 1.0000
C3A O3A 1.436(4)
C3A C4A 1.527(4)
C3A H3AA 1.0000
C4A O4A 1.432(3)
C4A C5A 1.526(4)
C4A H4AA 1.0000
C5A O1A 1.448(3)
C5A C6A 1.532(4)
C5A H5AA 1.0000
C6A O6A 1.412(5)
C6A H6AA 0.9900
C6A H6AB 0.9900
O2A H2AB 0.8400
O3A H3AB 0.8400
O4A C1B 1.415(3)
O6A H6AC 0.8400
C1B O1B 1.416(3)
C1B C2B 1.522(4)
C1B H1BA 1.0000
C2B O2B 1.428(3)
C2B C3B 1.514(3)
C2B H2BA 1.0000
C3B O3B 1.434(3)
C3B C4B 1.525(3)
C3B H3BA 1.0000
C4B O4B 1.430(3)
C4B C5B 1.531(3)
C4B H4BA 1.0000
C5B O1B 1.429(3)
C5B C6B 1.522(3)
C5B H5BA 1.0000
C6B O6B 1.409(4)
C6B H6BA 0.9900
C6B H6BB 0.9900
O2B H2BB 0.8400
O3B H3BB 0.8400
O4B C1C 1.410(3)
O6B H6BC 0.8400
C1C O1C 1.407(3)
C1C C2C 1.529(4)
C1C H1CA 1.0000
C2C O2C 1.412(3)
C2C C3C 1.521(3)
C2C H2CA 1.0000
C3C O3C 1.425(3)
C3C C4C 1.523(3)
C3C H3CA 1.0000
C4C O4C 1.432(2)
C4C C5C 1.527(3)
C4C H4CA 1.0000
C5C O1C 1.437(3)
C5C C6C 1.514(3)
C5C H5CA 1.0000
C6C O6C 1.414(4)
C6C H6CA 0.9900
C6C H6CB 0.9900
O2C H2CB 0.8400
O3C H3CB 0.8400
O4C C1D 1.410(3)
O6C H6CC 0.8400
C1D O1D 1.421(3)
C1D C2D 1.522(3)
C1D H1DA 1.0000
C2D O2D 1.410(3)
C2D C3D 1.517(3)
C2D H2DA 1.0000
C3D O3D 1.420(2)
C3D C4D 1.535(3)
C3D H3DA 1.0000
C4D O4D 1.440(2)
C4D C5D 1.536(3)
C4D H4DA 1.0000
C5D O1D 1.443(2)
C5D C6D 1.516(3)
C5D H5DA 1.0000
C6D O6D 1.414(3)
C6D H6DA 0.9900
C6D H6DB 0.9900
O2D H2DB 0.8400
O3D H3DB 0.8400
O4D C1E 1.412(2)
O6D H6DC 0.8400
C1E O1E 1.422(3)
C1E C2E 1.527(3)
C1E H1EA 1.0000
C2E O2E 1.421(3)
C2E C3E 1.518(3)
C2E H2EA 1.0000
C3E O3E 1.425(2)
C3E C4E 1.529(3)
C3E H3EA 1.0000
C4E O4E 1.431(2)
C4E C5E 1.534(3)
C4E H4EA 1.0000
C5E O1E 1.434(2)
C5E C6E 1.519(3)
C5E H5EA 1.0000
C6E O6E 1.400(3)
C6E H6EA 0.9900
C6E H6EB 0.9900
O2E H2EB 0.8400
O3E H3EB 0.8400
O4E C1F 1.410(2)
O6E H6EC 0.8400
C1F O1F 1.410(3)
C1F C2F 1.522(3)
C1F H1FA 1.0000
C2F O2F 1.418(3)
C2F C3F 1.518(3)
C2F H2FA 1.0000
C3F O3F 1.426(3)
C3F C4F 1.519(3)
C3F H3FA 1.0000
C4F O4F 1.435(3)
C4F C5F 1.528(3)
C4F H4FA 1.0000
C5F O1F 1.449(3)
C5F C6F 1.510(3)
C5F H5FA 1.0000
C6F O6F 1.435(4)
C6F H6FA 0.9900
C6F H6FB 0.9900
O2F H2FB 0.8400
O3F H3FB 0.8400
O6F H6FC 0.8400
O1 C17 1.235(3)
O2 C27 1.223(3)
N1 C17 1.340(3)
N1 C31 1.441(3)
N1 H1B 0.8800
N2 C27 1.333(3)
N2 C41 1.442(3)
N2 H2B 0.8800
C1 C2 1.331(3)
C1 C11 1.467(3)
C1 H1A 0.9500
C2 C21 1.481(3)
C2 H2A 0.9500
C11 C12 1.390(3)
C11 C16 1.399(3)
C12 C13 1.382(3)
C12 H12A 0.9500
C13 C14 1.393(3)
C13 H13A 0.9500
C14 C15 1.389(3)
C14 C17 1.498(3)
C15 C16 1.378(3)
C15 H15A 0.9500
C16 H16A 0.9500
C21 C26 1.377(4)
C21 C22 1.389(3)
C22 C23 1.383(3)
C22 H22A 0.9500
C23 C24 1.390(4)
C23 H23A 0.9500
C24 C25 1.372(4)
C24 C27 1.496(3)
C25 C26 1.390(4)
C25 H25A 0.9500
C26 H26A 0.9500
C31 C36 1.390(4)
C31 C32 1.393(4)
C32 C33 1.395(4)
C32 C37 1.505(4)
C33 C34 1.377(5)
C33 H33A 0.9500
C34 C35 1.382(5)
C34 H34A 0.9500
C35 C36 1.398(4)
C35 H35A 0.9500
C36 C38 1.498(4)
C37 H37A 0.9800
C37 H37B 0.9800
C37 H37C 0.9800
C38 H38A 0.9800
C38 H38B 0.9800
C38 H38C 0.9800
C41 C46 1.378(4)
C41 C42 1.406(4)
C42 C43 1.414(5)
C42 C47 1.493(5)
C43 C44 1.378(6)
C43 H43A 0.9500
C44 C45 1.360(5)
C44 H44A 0.9500
C45 C46 1.402(4)
C45 H45A 0.9500
C46 C48 1.513(4)
C47 H47A 0.9800
C47 H47B 0.9800
C47 H47C 0.9800
C48 H48A 0.9800
C48 H48B 0.9800
C48 H48C 0.9800
